data_4035501
loop_
_publ_author_name
'Bulut, Safak'
'Queen, Wendy L.'

_publ_section_title
;
 Catalyst-Free Synthesis of Aryl Diamines via a Three-Step Reaction
 Process.
;
_journal_issue 7
_journal_name_full 'The Journal of organic chemistry'
_journal_page_first 3806
_journal_page_last 3818
_journal_paper_doi 10.1021/acs.joc.8b00151
_journal_volume 83
_journal_year 2018
_chemical_formula_moiety 'C16 H16 N2 O4'
_chemical_formula_sum 'C16 H16 N2 O4'
_chemical_formula_weight 300.31
_chemical_name_common 'CCDC 1540292_Compound 6_SB97d_2_0m'
_space_group_crystal_system monoclinic
_space_group_IT_number 14
_space_group_name_Hall '-P 2ybc'
_space_group_name_H-M_alt 'P 1 21/c 1'
_atom_sites_solution_hydrogens geom
_atom_sites_solution_primary direct
_audit_creation_date 2016-07-26
_audit_creation_method
;
Olex2 1.2
(compiled 2016.02.19 svn.r3266 for OlexSys, GUI svn.r5155)
;
_cell_angle_alpha 90
_cell_angle_beta 100.552(9)
_cell_angle_gamma 90
_cell_formula_units_Z 2
_cell_length_a 5.0825(12)
_cell_length_b 10.495(3)
_cell_length_c 13.156(3)
_cell_measurement_reflns_used 2542
_cell_measurement_temperature 120(2)
_cell_measurement_theta_max 48.560
_cell_measurement_theta_min 4.999
_cell_volume 689.9(3)
_computing_molecular_graphics 'Olex2 (Dolomanov et al., 2009)'
_computing_publication_material 'Olex2 (Dolomanov et al., 2009)'
_computing_structure_refinement 'ShelXL (Sheldrick, 2015)'
_computing_structure_solution 'ShelXT (Sheldrick, 2015)'
_diffrn_ambient_temperature 120.0
_diffrn_measured_fraction_theta_full 0.999
_diffrn_measured_fraction_theta_max 0.993
_diffrn_measurement_device_type Venture
_diffrn_radiation_type MoK\a
_diffrn_radiation_wavelength 0.71073
_diffrn_reflns_av_R_equivalents 0.1175
_diffrn_reflns_av_unetI/netI 0.0557
_diffrn_reflns_Laue_measured_fraction_full 0.999
_diffrn_reflns_Laue_measured_fraction_max 0.993
_diffrn_reflns_limit_h_max 5
_diffrn_reflns_limit_h_min -5
_diffrn_reflns_limit_k_max 12
_diffrn_reflns_limit_k_min -12
_diffrn_reflns_limit_l_max 15
_diffrn_reflns_limit_l_min -15
_diffrn_reflns_number 10854
_diffrn_reflns_point_group_measured_fraction_full 0.999
_diffrn_reflns_point_group_measured_fraction_max 0.993
_diffrn_reflns_theta_full 24.749
_diffrn_reflns_theta_max 24.749
_diffrn_reflns_theta_min 2.499
_exptl_absorpt_coefficient_mu 0.105
_exptl_crystal_colour 'clear colourless'
_exptl_crystal_density_diffrn 1.446
_exptl_crystal_description needle
_exptl_crystal_F_000 316
_refine_diff_density_max 0.273
_refine_diff_density_min -0.510
_refine_diff_density_rms 0.115
_refine_ls_extinction_method none
_refine_ls_goodness_of_fit_ref 1.101
_refine_ls_hydrogen_treatment constr
_refine_ls_matrix_type full
_refine_ls_number_parameters 102
_refine_ls_number_reflns 1211
_refine_ls_number_restraints 0
_refine_ls_restrained_S_all 1.101
_refine_ls_R_factor_all 0.0935
_refine_ls_R_factor_gt 0.0744
_refine_ls_shift/su_max 0.000
_refine_ls_shift/su_mean 0.000
_refine_ls_structure_factor_coef Fsqd
_refine_ls_weighting_details 'w=1/[\s^2^(Fo^2^)+(0.1293P)^2^+0.8606P] where P=(Fo^2^+2Fc^2^)/3'
_refine_ls_weighting_scheme calc
_refine_ls_wR_factor_gt 0.1963
_refine_ls_wR_factor_ref 0.2159
_reflns_Friedel_coverage 0.000
_reflns_number_gt 984
_reflns_number_total 1211
_reflns_threshold_expression 'I > 2\s(I)'
_cod_data_source_file jo8b00151_si_002.cif
_cod_data_source_block sb97d_2_0m
_cod_database_code 4035501
_shelx_space_group_comment
;
The symmetry employed for this shelxl refinement is uniquely defined
by the following loop, which should always be used as a source of
symmetry information in preference to the above space-group names.
They are only intended as comments.
;
_olex2_refinement_description
;
1. Twinned data refinement
 Scales: 0.743(4) 0.257(4)
2. Fixed Uiso
 At 1.2 times of:
  All C(H) groups, All C(H,H) groups, All N(H) groups
 At 1.5 times of:
  All O(H) groups
3.a Secondary CH2 refined with riding coordinates:
 C00A(H00A,H00B)
3.b Aromatic/amide H refined with riding coordinates:
 N003(H003), C005(H005), C006(H006), C008(H008), C00B(H00C)
3.c Idealised tetrahedral OH refined as rotating group:
 O002(H002)
;
_shelx_shelxl_version_number 2014/7
_olex2_submission_special_instructions 'No special instructions were received'

loop_
_space_group_symop_operation_xyz
'x, y, z'
'-x, y+1/2, -z+1/2'
'-x, -y, -z'
'x, -y-1/2, z-1/2'

loop_
_atom_site_label
_atom_site_type_symbol
_atom_site_fract_x
_atom_site_fract_y
_atom_site_fract_z
_atom_site_U_iso_or_equiv
_atom_site_adp_type
_atom_site_occupancy
_atom_site_site_symmetry_order
_atom_site_calc_flag
_atom_site_refinement_flags_posn
O001 O -0.2263(7) 0.4282(3) 0.0502(2) 0.0213(8) Uani 1 1 d .
O002 O -0.3282(7) 0.6323(3) 0.0751(2) 0.0254(9) Uani 1 1 d .
H002 H -0.4715 0.6117 0.0359 0.038 Uiso 1 1 calc GR
N003 N 0.7014(8) 0.5781(4) 0.4251(2) 0.0219(9) Uani 1 1 d .
H003 H 0.7173 0.6489 0.4615 0.026 Uiso 1 1 calc R
C004 C -0.1743(10) 0.5303(4) 0.0961(3) 0.0202(11) Uani 1 1 d .
C005 C 0.0965(10) 0.6571(4) 0.2393(3) 0.0205(10) Uani 1 1 d .
H005 H -0.0266 0.7256 0.2245 0.025 Uiso 1 1 calc R
C006 C 0.4561(9) 0.4559(4) 0.2818(3) 0.0200(11) Uani 1 1 d .
H006 H 0.5786 0.3870 0.2963 0.024 Uiso 1 1 calc R
C007 C 0.0591(10) 0.5468(4) 0.1785(3) 0.0192(10) Uani 1 1 d .
C008 C 0.3093(9) 0.6673(4) 0.3201(3) 0.0202(10) Uani 1 1 d .
H008 H 0.3317 0.7429 0.3606 0.024 Uiso 1 1 calc R
C009 C 0.4938(9) 0.5672(4) 0.3435(3) 0.0188(10) Uani 1 1 d .
C00A C 0.8973(10) 0.4776(4) 0.4544(3) 0.0224(11) Uani 1 1 d .
H00A H 0.9864 0.4570 0.3955 0.027 Uiso 1 1 calc R
H00B H 0.8074 0.3997 0.4733 0.027 Uiso 1 1 calc R
C00B C 0.2431(10) 0.4472(4) 0.2012(3) 0.0201(10) Uani 1 1 d .
H00C H 0.2204 0.3721 0.1601 0.024 Uiso 1 1 calc R

loop_
_atom_site_aniso_label
_atom_site_aniso_U_11
_atom_site_aniso_U_22
_atom_site_aniso_U_33
_atom_site_aniso_U_23
_atom_site_aniso_U_13
_atom_site_aniso_U_12
O001 0.0325(19) 0.0155(15) 0.0151(14) 0.0003(12) 0.0021(14) -0.0007(15)
O002 0.032(2) 0.0169(16) 0.0232(17) 0.0009(12) -0.0050(15) 0.0026(14)
N003 0.033(2) 0.0174(18) 0.0130(17) -0.0037(15) -0.0022(18) 0.0005(18)
C004 0.032(3) 0.018(2) 0.012(2) 0.0027(16) 0.0065(19) -0.002(2)
C005 0.029(3) 0.017(2) 0.016(2) 0.0030(16) 0.0067(19) 0.001(2)
C006 0.029(3) 0.018(2) 0.015(2) 0.0013(16) 0.0067(19) 0.0016(18)
C007 0.029(3) 0.016(2) 0.014(2) 0.0007(16) 0.0082(19) -0.0023(19)
C008 0.032(3) 0.016(2) 0.014(2) -0.0026(17) 0.006(2) 0.000(2)
C009 0.028(3) 0.018(2) 0.012(2) 0.0023(16) 0.0064(19) -0.0023(19)
C00A 0.033(3) 0.020(2) 0.014(2) 0.0005(18) 0.005(2) 0.001(2)
C00B 0.034(3) 0.014(2) 0.012(2) -0.0009(16) 0.0020(19) -0.0003(19)

loop_
_atom_type_symbol
_atom_type_description
_atom_type_scat_dispersion_real
_atom_type_scat_dispersion_imag
_atom_type_scat_source
C C 0.0033 0.0016 'International Tables Vol C Tables 4.2.6.8 and 6.1.1.4'
H H 0.0000 0.0000 'International Tables Vol C Tables 4.2.6.8 and 6.1.1.4'
N N 0.0061 0.0033 'International Tables Vol C Tables 4.2.6.8 and 6.1.1.4'
O O 0.0106 0.0060 'International Tables Vol C Tables 4.2.6.8 and 6.1.1.4'

loop_
_geom_angle_atom_site_label_1
_geom_angle_atom_site_label_2
_geom_angle_atom_site_label_3
_geom_angle
_geom_angle_site_symmetry_1
_geom_angle_site_symmetry_3
C004 O002 H002 109.5 . .
C009 N003 H003 118.6 . .
C009 N003 C00A 122.8(4) . .
C00A N003 H003 118.6 . .
O001 C004 O002 122.3(4) . .
O001 C004 C007 122.5(4) . .
O002 C004 C007 115.2(4) . .
C007 C005 H005 119.6 . .
C008 C005 H005 119.6 . .
C008 C005 C007 120.8(4) . .
C009 C006 H006 119.9 . .
C00B C006 H006 119.9 . .
C00B C006 C009 120.2(4) . .
C005 C007 C004 121.9(4) . .
C00B C007 C004 119.3(4) . .
C00B C007 C005 118.8(4) . .
C005 C008 H008 119.7 . .
C005 C008 C009 120.7(4) . .
C009 C008 H008 119.7 . .
N003 C009 C006 121.6(4) . .
N003 C009 C008 119.9(4) . .
C008 C009 C006 118.5(4) . .
N003 C00A C00A 108.9(4) . 3_766
N003 C00A H00A 109.9 . .
N003 C00A H00B 109.9 . .
C00A C00A H00A 109.9 3_766 .
C00A C00A H00B 109.9 3_766 .
H00A C00A H00B 108.3 . .
C006 C00B C007 121.1(4) . .
C006 C00B H00C 119.4 . .
C007 C00B H00C 119.4 . .

loop_
_geom_bond_atom_site_label_1
_geom_bond_atom_site_label_2
_geom_bond_distance
_geom_bond_site_symmetry_2
O001 C004 1.234(5) .
O002 H002 0.8400 .
O002 C004 1.324(6) .
N003 H003 0.8800 .
N003 C009 1.365(6) .
N003 C00A 1.453(6) .
C004 C007 1.463(7) .
C005 H005 0.9500 .
C005 C007 1.399(6) .
C005 C008 1.375(6) .
C006 H006 0.9500 .
C006 C009 1.416(6) .
C006 C00B 1.373(7) .
C007 C00B 1.399(6) .
C008 H008 0.9500 .
C008 C009 1.404(6) .
C00A C00A 1.514(9) 3_766
C00A H00A 0.9900 .
C00A H00B 0.9900 .
C00B H00C 0.9500 .

loop_
_twin_individual_id
_twin_individual_mass_fraction_refined
1 0.743(4)
2 0.257(4)
